data_1567382
loop_
_publ_author_name
'Feng, Chi'
'Seki, Tomohiro'
'Sakamoto, Shunichi'
'Sasaki, Toshiyuki'
'Takamizawa, Satoshi'
'Ito, Hajime'

_publ_section_title
;
 Mechanical deformation and multiple thermal restoration of organic
 crystals: reversible multi-stage shape-changing effect with
 luminescence-color changes
;
_journal_issue 33
_journal_name_full 'Chemical Science'
_journal_page_first 9544
_journal_page_last 9551
_journal_paper_doi 10.1039/D2SC03414J
_journal_volume 13
_journal_year 2022
_chemical_formula_moiety 'C11 H8 Au Br F4 N2'
_chemical_formula_sum 'C11 H8 Au Br F4 N2'
_chemical_formula_weight 521.07
_chemical_name_systematic '1-bromo-2,3,5,6-tetrafluorobenzenyl(1,3-dimethylimidazolin-2-ylidene)gold complex'
_chemical_properties_physical Heat-sensitive
_space_group_crystal_system monoclinic
_space_group_IT_number 14
_space_group_name_Hall '-P 2ybc'
_space_group_name_H-M_alt 'P 1 21/c 1'
_atom_sites_solution_hydrogens geom
_atom_sites_solution_primary dual
_audit_creation_date 2020-06-26
_audit_creation_method
;
Olex2 1.2
(compiled 2018.05.29 svn.r3508 for OlexSys, GUI svn.r5506)
;
_audit_update_record
;
2021-05-01 deposited with the CCDC.	2022-07-22 downloaded from the CCDC.
;
_cell_angle_alpha 90
_cell_angle_beta 106.586(4)
_cell_angle_gamma 90
_cell_formula_units_Z 8
_cell_length_a 14.0862(6)
_cell_length_b 15.4831(7)
_cell_length_c 12.9171(5)
_cell_measurement_reflns_used 12889
_cell_measurement_temperature 293
_cell_measurement_theta_max 29.3960
_cell_measurement_theta_min 2.3100
_cell_volume 2700.0(2)
_computing_cell_refinement 'CrysAlisPro 1.171.39.43a (Rigaku OD, 2018)'
_computing_data_collection 'CrysAlisPro 1.171.39.43a (Rigaku OD, 2018)'
_computing_data_reduction 'CrysAlisPro 1.171.39.43a (Rigaku OD, 2018)'
_computing_molecular_graphics 'Olex2 (Dolomanov et al., 2009)'
_computing_publication_material 'Olex2 (Dolomanov et al., 2009)'
_computing_structure_refinement 'ShelXL (Sheldrick, 2015)'
_computing_structure_solution 'ShelXT (Sheldrick, 2015)'
_diffrn_ambient_temperature 293
_diffrn_detector 'PLATUS 200K area detector'
_diffrn_detector_area_resol_mean 5.811
_diffrn_detector_type 'HPC area detector'
_diffrn_measured_fraction_theta_full 1.000
_diffrn_measured_fraction_theta_max 0.889
_diffrn_measurement_details
;
List of Runs (angles in degrees, time in seconds):

  # Type    Start    End  Width  t~exp~   \w     \q     \k     \f   Frames
#--------------------------------------------------------------------------
  1  \w    -17.00  47.00   0.50    5.00    --   -2.10  14.00 -30.00  128
  2  \w    -91.00  -2.00   0.50    5.00    --   -2.10  43.00  30.00  178
  3  \w     27.00  54.00   0.50    5.00    --   -2.10  29.00 -90.00   54
  4  \w    -91.00 -15.00   0.50    5.00    --   -2.10  29.00 -90.00  152
  5  \w    -53.00 -26.00   0.50    5.00    --   -2.10  14.00 -30.00   54
  6  \w     33.00  58.00   0.50    5.00    --    2.10  43.00-180.00   50
  7  \w    -87.00 -21.00   0.50    5.00    --    2.10  43.00-180.00  132
;
_diffrn_measurement_device 'four-circle diffractometer'
_diffrn_measurement_device_type 'Rigaku XtaLAB P200'
_diffrn_measurement_method '\w scans'
_diffrn_orient_matrix_type 'CrysAlisPro convention (1999,Acta A55,543-557)'
_diffrn_orient_matrix_UB_11 0.0003767000
_diffrn_orient_matrix_UB_12 -0.0018561000
_diffrn_orient_matrix_UB_13 0.0549492000
_diffrn_orient_matrix_UB_21 -0.0018760000
_diffrn_orient_matrix_UB_22 0.0458072000
_diffrn_orient_matrix_UB_23 0.0016357000
_diffrn_orient_matrix_UB_31 -0.0524738000
_diffrn_orient_matrix_UB_32 -0.0016355000
_diffrn_orient_matrix_UB_33 -0.0160195000
_diffrn_radiation_monochromator 'multi-layer mirror optics'
_diffrn_radiation_probe x-ray
_diffrn_radiation_type MoK\a
_diffrn_radiation_wavelength 0.71073
_diffrn_reflns_av_R_equivalents 0.0362
_diffrn_reflns_av_unetI/netI 0.0309
_diffrn_reflns_Laue_measured_fraction_full 1.000
_diffrn_reflns_Laue_measured_fraction_max 0.889
_diffrn_reflns_limit_h_max 19
_diffrn_reflns_limit_h_min -18
_diffrn_reflns_limit_k_max 20
_diffrn_reflns_limit_k_min -20
_diffrn_reflns_limit_l_max 17
_diffrn_reflns_limit_l_min -15
_diffrn_reflns_number 35621
_diffrn_reflns_point_group_measured_fraction_full 1.000
_diffrn_reflns_point_group_measured_fraction_max 0.889
_diffrn_reflns_theta_full 25.242
_diffrn_reflns_theta_max 29.449
_diffrn_reflns_theta_min 2.001
_diffrn_source 'rotating anode X-ray generator'
_diffrn_source_type micromax007
_exptl_absorpt_coefficient_mu 13.890
_exptl_absorpt_correction_T_max 1.00000
_exptl_absorpt_correction_T_min 0.09808
_exptl_absorpt_correction_type multi-scan
_exptl_absorpt_process_details
;
CrysAlisPro 1.171.39.43a (Rigaku Oxford Diffraction, 2018)
Empirical absorption correction using spherical harmonics,
 implemented in SCALE3 ABSPACK scaling algorithm.
;
_exptl_crystal_colour colourless
_exptl_crystal_colour_primary colourless
_exptl_crystal_density_diffrn 2.564
_exptl_crystal_description plate
_exptl_crystal_F_000 1904
_exptl_crystal_preparation Luminescent
_exptl_crystal_recrystallization_method 'Re-crystallisation from solvent: CH2Cl2'
_exptl_crystal_size_max 0.27
_exptl_crystal_size_mid 0.19
_exptl_crystal_size_min 0.04
_refine_diff_density_max 3.111
_refine_diff_density_min -1.606
_refine_diff_density_rms 0.159
_refine_ls_extinction_method none
_refine_ls_goodness_of_fit_ref 1.061
_refine_ls_hydrogen_treatment constr
_refine_ls_matrix_type full
_refine_ls_number_parameters 347
_refine_ls_number_reflns 6648
_refine_ls_number_restraints 102
_refine_ls_restrained_S_all 1.058
_refine_ls_R_factor_all 0.0654
_refine_ls_R_factor_gt 0.0422
_refine_ls_shift/su_max 0.001
_refine_ls_shift/su_mean 0.000
_refine_ls_structure_factor_coef Fsqd
_refine_ls_weighting_details 'w=1/[\s^2^(Fo^2^)+(0.0550P)^2^+9.5533P] where P=(Fo^2^+2Fc^2^)/3'
_refine_ls_weighting_scheme calc
_refine_ls_wR_factor_gt 0.1085
_refine_ls_wR_factor_ref 0.1190
_reflns_Friedel_coverage 0.000
_reflns_number_gt 4816
_reflns_number_total 6648
_reflns_threshold_expression 'I > 2\s(I)'
_cod_data_source_file d2sc03414j6.cif
_cod_data_source_block hyo-307-rt
_cod_depositor_comments 'Adding full bibliography for 1567382--1567387.cif.'
_cod_database_code 1567382
_shelx_shelxl_version_number 2018/1
_chemical_oxdiff_formula 'C H N F Au Br'
_shelx_space_group_comment
;
The symmetry employed for this shelxl refinement is uniquely defined
by the following loop, which should always be used as a source of
symmetry information in preference to the above space-group names.
They are only intended as comments.
;
_shelx_estimated_absorpt_t_max 0.607
_shelx_estimated_absorpt_t_min 0.117
_reflns_odcompleteness_completeness 99.90
_reflns_odcompleteness_iscentric 1
_reflns_odcompleteness_theta 26.32
_olex2_refinement_description
;
1. Fixed Uiso
 At 1.2 times of:
  All C(H) groups
 At 1.5 times of:
  All C(H,H,H) groups
2. Rigid body (RIGU) restrains
 C00J, C00L, C00O, C00M, C00Y, C00W
 with sigma for 1-2 distances of 0.001 and sigma for 1-3 distances of 0.004
 C00Z, C00V, N00F, C14, N011
 with sigma for 1-2 distances of 0.001 and sigma for 1-3 distances of 0.004
 C00I, C00T, C00X, C00P, C00N, C00K
 with sigma for 1-2 distances of 0.001 and sigma for 1-3 distances of 0.004
3.a Aromatic/amide H refined with riding coordinates:
 C00U(H00U), C00V(H00V), C00Z(H00Z), C010(H010)
3.b Idealised Me refined as rotating group:
 C00R(H00A,H00B,H00C), C00S(H00D,H00E,H00F), C012(H01A,H01B,H01C), C013(H01D,
 H01E,H01F)
;
_olex2_submission_special_instructions 'No special instructions were received'
_oxdiff_exptl_absorpt_empirical_details
;
Empirical correction (ABSPACK) includes:
- Absorption correction using spherical harmonics
- Frame scaling
;
_oxdiff_exptl_absorpt_empirical_full_max 5.853
_oxdiff_exptl_absorpt_empirical_full_min 0.560

loop_
_space_group_symop_operation_xyz
'x, y, z'
'-x, y+1/2, -z+1/2'
'-x, -y, -z'
'x, -y-1/2, z-1/2'

loop_
_atom_site_label
_atom_site_type_symbol
_atom_site_fract_x
_atom_site_fract_y
_atom_site_fract_z
_atom_site_U_iso_or_equiv
_atom_site_adp_type
_atom_site_occupancy
_atom_site_site_symmetry_order
_atom_site_calc_flag
_atom_site_refinement_flags_posn
_atom_site_refinement_flags_adp
_atom_site_refinement_flags_occupancy
_atom_site_disorder_assembly
_atom_site_disorder_group
Au01 Au 0.36956(2) 0.52331(2) 0.67087(2) 0.04888(10) Uani 1 1 d . . . . .
Au02 Au 0.12594(2) 0.47866(2) 0.49036(2) 0.05130(11) Uani 1 1 d . . . . .
Br03 Br 0.12080(9) 0.63920(9) 0.00398(9) 0.0985(4) Uani 1 1 d . . . . .
Br04 Br 0.38664(9) 0.35782(9) 1.15759(8) 0.0962(4) Uani 1 1 d . . . . .
F005 F 0.3609(4) 0.6112(3) 0.8935(4) 0.0689(13) Uani 1 1 d . . . . .
F006 F 0.1284(4) 0.3887(3) 0.2670(4) 0.0709(13) Uani 1 1 d . . . . .
F007 F 0.3678(4) 0.5450(4) 1.0847(4) 0.0751(14) Uani 1 1 d . . . . .
F008 F 0.1271(4) 0.4528(4) 0.0775(4) 0.0843(16) Uani 1 1 d . . . . .
F10 F 0.3893(5) 0.3326(3) 0.7638(5) 0.0953(19) Uani 1 1 d . . . . .
F11 F 0.1226(5) 0.6706(3) 0.3997(5) 0.0908(17) Uani 1 1 d . . . . .
N00C N 0.1255(5) 0.4779(5) 0.7248(5) 0.0554(16) Uani 1 1 d . . . . .
F9 F 0.3948(5) 0.2672(4) 0.9523(6) 0.106(2) Uani 1 1 d . . . . .
F12 F 0.1201(5) 0.7331(4) 0.2101(6) 0.109(2) Uani 1 1 d . . . . .
N00F N 0.3738(5) 0.6551(5) 0.4987(5) 0.0578(15) Uani 1 1 d . U . . .
N00G N 0.1299(5) 0.3493(5) 0.6664(6) 0.0660(18) Uani 1 1 d . . . . .
C14 C 0.3710(5) 0.5710(5) 0.5273(5) 0.0490(14) Uani 1 1 d . U . . .
C00I C 0.1277(5) 0.5017(6) 0.1601(6) 0.0538(15) Uani 1 1 d . U . . .
C00J C 0.3716(5) 0.4940(6) 1.0021(5) 0.0516(15) Uani 1 1 d . U . . .
C00K C 0.1273(6) 0.4761(5) 0.2562(6) 0.0505(15) Uani 1 1 d . U . . .
C00L C 0.3689(5) 0.5240(5) 0.9017(5) 0.0460(14) Uani 1 1 d . U . . .
C00M C 0.3834(6) 0.3869(5) 0.8414(7) 0.0578(17) Uani 1 1 d . U . . .
C00N C 0.1254(5) 0.5274(5) 0.3443(6) 0.0470(14) Uani 1 1 d . U . . .
C00O C 0.3743(6) 0.4739(5) 0.8176(6) 0.0507(15) Uani 1 1 d . U . . .
C00P C 0.1239(6) 0.6136(5) 0.3211(7) 0.0587(17) Uani 1 1 d . U . . .
C00Q C 0.1263(5) 0.4332(6) 0.6359(6) 0.0546(18) Uani 1 1 d . . . . .
C00R C 0.3741(6) 0.4325(6) 0.4332(7) 0.064(2) Uani 1 1 d . . . . .
H00A H 0.391845 0.408960 0.504910 0.096 Uiso 1 1 calc GR . . . .
H00B H 0.420458 0.413076 0.396298 0.096 Uiso 1 1 calc GR . . . .
H00C H 0.308702 0.413450 0.394475 0.096 Uiso 1 1 calc GR . . . .
C00S C 0.1210(7) 0.5721(6) 0.7255(7) 0.070(2) Uani 1 1 d . . . . .
H00D H 0.183682 0.594662 0.767408 0.104 Uiso 1 1 calc GR . . . .
H00E H 0.070123 0.590195 0.756848 0.104 Uiso 1 1 calc GR . . . .
H00F H 0.106298 0.593317 0.652845 0.104 Uiso 1 1 calc GR . . . .
C00T C 0.1234(6) 0.5960(6) 0.1399(7) 0.0665(18) Uani 1 1 d . U . . .
C00U C 0.1262(6) 0.4226(8) 0.8079(7) 0.071(2) Uani 1 1 d . . . . .
H00U H 0.124187 0.438017 0.876849 0.085 Uiso 1 1 calc R . . . .
C00V C 0.3802(7) 0.6598(8) 0.3955(7) 0.077(2) Uani 1 1 d . U . . .
H00V H 0.382446 0.710307 0.357342 0.092 Uiso 1 1 calc R . . . .
C00W C 0.3814(6) 0.4052(6) 1.0234(7) 0.0616(17) Uani 1 1 d . U . . .
C00X C 0.1211(7) 0.6477(6) 0.2241(8) 0.068(2) Uani 1 1 d . U . . .
C00Y C 0.3877(7) 0.3531(6) 0.9385(7) 0.067(2) Uani 1 1 d . U . . .
C00Z C 0.3827(6) 0.5787(8) 0.3581(7) 0.074(2) Uani 1 1 d . U . . .
H00Z H 0.388058 0.562461 0.290729 0.089 Uiso 1 1 calc R . . . .
C010 C 0.1305(7) 0.3426(7) 0.7712(8) 0.075(3) Uani 1 1 d . . . . .
H010 H 0.133247 0.291740 0.810223 0.090 Uiso 1 1 calc R . . . .
N011 N 0.3759(5) 0.5263(5) 0.4389(5) 0.0554(14) Uani 1 1 d . U . . .
C012 C 0.3684(8) 0.7263(6) 0.5703(8) 0.084(3) Uani 1 1 d . . . . .
H01A H 0.303815 0.727758 0.581144 0.126 Uiso 1 1 calc GR . . . .
H01B H 0.380492 0.779750 0.538503 0.126 Uiso 1 1 calc GR . . . .
H01C H 0.417514 0.718463 0.638546 0.126 Uiso 1 1 calc GR . . . .
C013 C 0.1320(8) 0.2769(7) 0.5960(9) 0.097(4) Uani 1 1 d . . . . .
H01D H 0.094630 0.290912 0.523442 0.146 Uiso 1 1 calc GR . . . .
H01E H 0.103496 0.227137 0.620008 0.146 Uiso 1 1 calc GR . . . .
H01F H 0.199316 0.264569 0.597999 0.146 Uiso 1 1 calc GR . . . .

loop_
_atom_site_aniso_label
_atom_site_aniso_U_11
_atom_site_aniso_U_22
_atom_site_aniso_U_33
_atom_site_aniso_U_23
_atom_site_aniso_U_13
_atom_site_aniso_U_12
Au01 0.05193(18) 0.04901(18) 0.04789(17) 0.00231(11) 0.01778(12) 0.00159(12)
Au02 0.05301(18) 0.05157(19) 0.04816(17) -0.00035(12) 0.01254(12) 0.00033(13)
Br03 0.0967(8) 0.1219(10) 0.0764(6) 0.0429(6) 0.0237(6) -0.0070(7)
Br04 0.1002(8) 0.1204(10) 0.0632(6) 0.0354(6) 0.0156(5) -0.0202(7)
F005 0.094(3) 0.045(3) 0.065(3) -0.003(2) 0.019(3) 0.006(2)
F006 0.107(4) 0.045(3) 0.066(3) -0.001(2) 0.034(3) 0.000(3)
F007 0.092(4) 0.088(4) 0.047(3) -0.014(2) 0.023(2) 0.001(3)
F008 0.105(4) 0.088(4) 0.065(3) -0.011(3) 0.031(3) -0.006(3)
F10 0.152(6) 0.052(3) 0.085(4) -0.014(3) 0.040(4) 0.012(3)
F11 0.131(5) 0.055(3) 0.086(4) -0.017(3) 0.029(4) 0.000(3)
N00C 0.053(4) 0.073(5) 0.040(3) 0.005(3) 0.011(3) -0.003(3)
F9 0.147(5) 0.045(3) 0.122(5) 0.024(3) 0.029(4) 0.001(3)
F12 0.147(6) 0.045(3) 0.134(5) 0.018(3) 0.039(4) 0.002(3)
N00F 0.060(4) 0.059(3) 0.054(3) 0.009(2) 0.017(3) 0.003(3)
N00G 0.066(4) 0.059(4) 0.071(5) 0.010(4) 0.016(4) -0.005(3)
C14 0.046(3) 0.056(3) 0.043(3) 0.001(2) 0.009(3) 0.003(3)
C00I 0.041(3) 0.071(3) 0.048(3) -0.002(3) 0.010(3) -0.007(3)
C00J 0.049(4) 0.070(3) 0.033(3) -0.008(2) 0.007(2) -0.009(3)
C00K 0.053(4) 0.051(4) 0.047(3) -0.006(2) 0.013(3) -0.005(3)
C00L 0.046(4) 0.049(3) 0.043(2) 0.002(2) 0.012(2) -0.001(3)
C00M 0.063(4) 0.050(3) 0.060(3) 0.002(3) 0.016(3) 0.003(3)
C00N 0.051(4) 0.048(3) 0.043(3) -0.001(2) 0.013(3) -0.004(3)
C00O 0.053(4) 0.049(3) 0.050(3) 0.000(2) 0.015(3) 0.002(3)
C00P 0.060(4) 0.047(3) 0.064(4) -0.001(3) 0.011(3) -0.007(3)
C00Q 0.046(4) 0.066(5) 0.050(4) 0.015(4) 0.010(3) -0.003(4)
C00R 0.062(5) 0.064(5) 0.067(5) -0.007(4) 0.019(4) 0.002(4)
C00S 0.070(5) 0.063(5) 0.073(5) -0.020(5) 0.017(4) -0.002(4)
C00T 0.055(4) 0.073(3) 0.066(4) 0.014(3) 0.010(3) -0.001(3)
C00U 0.056(5) 0.101(8) 0.055(5) 0.005(5) 0.014(4) -0.001(5)
C00V 0.074(6) 0.102(5) 0.057(3) 0.023(3) 0.022(4) 0.009(5)
C00W 0.050(4) 0.072(3) 0.059(4) 0.007(3) 0.010(3) -0.008(3)
C00X 0.067(5) 0.059(4) 0.074(4) 0.013(3) 0.014(3) -0.007(4)
C00Y 0.071(5) 0.063(4) 0.063(3) 0.008(3) 0.013(3) -0.006(4)
C00Z 0.065(5) 0.109(5) 0.050(4) 0.013(3) 0.017(3) 0.000(4)
C010 0.066(5) 0.092(8) 0.065(5) 0.026(5) 0.016(4) 0.000(5)
N011 0.048(3) 0.072(4) 0.048(3) -0.004(2) 0.017(2) -0.001(3)
C012 0.108(8) 0.046(5) 0.096(7) -0.007(5) 0.028(6) 0.008(5)
C013 0.126(9) 0.049(5) 0.114(9) -0.013(5) 0.030(7) 0.003(5)

loop_
_atom_type_symbol
_atom_type_description
_atom_type_scat_dispersion_real
_atom_type_scat_dispersion_imag
_atom_type_scat_source
C C 0.0033 0.0016 'International Tables Vol C Tables 4.2.6.8 and 6.1.1.4'
H H 0.0000 0.0000 'International Tables Vol C Tables 4.2.6.8 and 6.1.1.4'
Au Au -2.0133 8.8022 'International Tables Vol C Tables 4.2.6.8 and 6.1.1.4'
Br Br -0.2901 2.4595 'International Tables Vol C Tables 4.2.6.8 and 6.1.1.4'
F F 0.0171 0.0103 'International Tables Vol C Tables 4.2.6.8 and 6.1.1.4'
N N 0.0061 0.0033 'International Tables Vol C Tables 4.2.6.8 and 6.1.1.4'

loop_
_geom_angle_atom_site_label_1
_geom_angle_atom_site_label_2
_geom_angle_atom_site_label_3
_geom_angle
_geom_angle_site_symmetry_1
_geom_angle_site_symmetry_3
_geom_angle_publ_flag
C14 Au01 C00O 177.6(3) . . ?
C00Q Au02 C00N 178.7(3) . . ?
C00Q N00C C00S 122.1(7) . . ?
C00Q N00C C00U 110.4(8) . . ?
C00U N00C C00S 127.5(8) . . ?
C14 N00F C00V 109.4(8) . . ?
C14 N00F C012 122.9(7) . . ?
C00V N00F C012 127.7(9) . . ?
C00Q N00G C010 110.7(8) . . ?
C00Q N00G C013 124.5(8) . . ?
C010 N00G C013 124.9(9) . . ?
N00F C14 Au01 128.0(5) . . ?
N011 C14 Au01 127.5(6) . . ?
N011 C14 N00F 104.4(6) . . ?
F008 C00I C00T 115.9(7) . . ?
C00K C00I F008 126.9(9) . . ?
C00K C00I C00T 117.1(8) . . ?
F007 C00J C00L 124.0(8) . . ?
F007 C00J C00W 116.4(7) . . ?
C00L C00J C00W 119.6(7) . . ?
F006 C00K C00N 119.0(7) . . ?
C00I C00K F006 113.4(7) . . ?
C00I C00K C00N 127.6(8) . . ?
F005 C00L C00J 113.0(7) . . ?
C00O C00L F005 122.0(6) . . ?
C00O C00L C00J 125.0(7) . . ?
F10 C00M C00O 118.1(7) . . ?
F10 C00M C00Y 117.5(8) . . ?
C00Y C00M C00O 124.4(8) . . ?
C00K C00N Au02 123.4(5) . . ?
C00P C00N Au02 124.2(6) . . ?
C00P C00N C00K 112.4(7) . . ?
C00L C00O Au01 122.6(5) . . ?
C00L C00O C00M 113.8(7) . . ?
C00M C00O Au01 123.6(6) . . ?
F11 C00P C00N 118.5(7) . . ?
F11 C00P C00X 116.1(8) . . ?
C00X C00P C00N 125.4(8) . . ?
N00C C00Q Au02 128.4(6) . . ?
N00C C00Q N00G 104.7(7) . . ?
N00G C00Q Au02 126.8(7) . . ?
H00A C00R H00B 109.5 . . ?
H00A C00R H00C 109.5 . . ?
H00B C00R H00C 109.5 . . ?
N011 C00R H00A 109.5 . . ?
N011 C00R H00B 109.5 . . ?
N011 C00R H00C 109.5 . . ?
N00C C00S H00D 109.5 . . ?
N00C C00S H00E 109.5 . . ?
N00C C00S H00F 109.5 . . ?
H00D C00S H00E 109.5 . . ?
H00D C00S H00F 109.5 . . ?
H00E C00S H00F 109.5 . . ?
C00I C00T Br03 120.5(7) . . ?
C00X C00T Br03 122.8(7) . . ?
C00X C00T C00I 116.7(8) . . ?
N00C C00U H00U 126.5 . . ?
C010 C00U N00C 107.0(8) . . ?
C010 C00U H00U 126.5 . . ?
N00F C00V H00V 125.8 . . ?
C00Z C00V N00F 108.4(9) . . ?
C00Z C00V H00V 125.8 . . ?
C00J C00W Br04 123.0(6) . . ?
C00Y C00W Br04 120.9(7) . . ?
C00Y C00W C00J 116.1(8) . . ?
F12 C00X C00P 120.6(9) . . ?
F12 C00X C00T 118.6(8) . . ?
C00P C00X C00T 120.8(9) . . ?
F9 C00Y C00M 119.4(9) . . ?
F9 C00Y C00W 119.4(8) . . ?
C00M C00Y C00W 121.1(9) . . ?
C00V C00Z H00Z 127.2 . . ?
N011 C00Z C00V 105.6(8) . . ?
N011 C00Z H00Z 127.2 . . ?
N00G C010 H010 126.4 . . ?
C00U C010 N00G 107.2(9) . . ?
C00U C010 H010 126.4 . . ?
C14 N011 C00R 123.4(7) . . ?
C00Z N011 C14 112.1(8) . . ?
C00Z N011 C00R 124.5(8) . . ?
N00F C012 H01A 109.5 . . ?
N00F C012 H01B 109.5 . . ?
N00F C012 H01C 109.5 . . ?
H01A C012 H01B 109.5 . . ?
H01A C012 H01C 109.5 . . ?
H01B C012 H01C 109.5 . . ?
N00G C013 H01D 109.5 . . ?
N00G C013 H01E 109.5 . . ?
N00G C013 H01F 109.5 . . ?
H01D C013 H01E 109.5 . . ?
H01D C013 H01F 109.5 . . ?
H01E C013 H01F 109.5 . . ?

loop_
_geom_bond_atom_site_label_1
_geom_bond_atom_site_label_2
_geom_bond_distance
_geom_bond_site_symmetry_2
_geom_bond_publ_flag
Au01 C14 2.002(7) . ?
Au01 C00O 2.027(8) . ?
Au02 C00N 2.031(7) . ?
Au02 C00Q 2.006(7) . ?
Br03 C00T 1.869(9) . ?
Br04 C00W 1.863(8) . ?
F005 C00L 1.356(9) . ?
F006 C00K 1.360(9) . ?
F007 C00J 1.340(9) . ?
F008 C00I 1.307(10) . ?
F10 C00M 1.329(10) . ?
F11 C00P 1.350(10) . ?
N00C C00Q 1.344(11) . ?
N00C C00S 1.460(12) . ?
N00C C00U 1.370(11) . ?
F9 C00Y 1.341(11) . ?
F12 C00X 1.335(10) . ?
N00F C14 1.357(10) . ?
N00F C00V 1.363(10) . ?
N00F C012 1.455(11) . ?
N00G C00Q 1.353(11) . ?
N00G C010 1.356(12) . ?
N00G C013 1.449(12) . ?
C14 N011 1.354(10) . ?
C00I C00K 1.304(11) . ?
C00I C00T 1.481(12) . ?
C00J C00L 1.367(10) . ?
C00J C00W 1.403(12) . ?
C00K C00N 1.394(10) . ?
C00L C00O 1.356(10) . ?
C00M C00O 1.379(11) . ?
C00M C00Y 1.345(12) . ?
C00N C00P 1.367(11) . ?
C00P C00X 1.350(12) . ?
C00R H00A 0.9600 . ?
C00R H00B 0.9600 . ?
C00R H00C 0.9600 . ?
C00R N011 1.454(12) . ?
C00S H00D 0.9600 . ?
C00S H00E 0.9600 . ?
C00S H00F 0.9600 . ?
C00T C00X 1.359(13) . ?
C00U H00U 0.9300 . ?
C00U C010 1.334(15) . ?
C00V H00V 0.9300 . ?
C00V C00Z 1.349(15) . ?
C00W C00Y 1.384(13) . ?
C00Z H00Z 0.9300 . ?
C00Z N011 1.347(11) . ?
C010 H010 0.9300 . ?
C012 H01A 0.9600 . ?
C012 H01B 0.9600 . ?
C012 H01C 0.9600 . ?
C013 H01D 0.9600 . ?
C013 H01E 0.9600 . ?
C013 H01F 0.9600 . ?
